data_9010013
loop_
_publ_author_name
'Scott, J. D.'

_publ_section_title
;
 Crystal structure of a new mineral, sohngeite
;
_journal_name_full 'American Mineralogist'
_journal_page_first 355
_journal_page_last 355
_journal_volume 56
_journal_year 1971
_chemical_formula_sum 'Ga H3 O3'
_chemical_name_mineral Sohngeite
_space_group_IT_number 31
_symmetry_space_group_name_Hall 'P 2ac -2'
_symmetry_space_group_name_H-M 'P m n 21'
_cell_angle_alpha 90
_cell_angle_beta 90
_cell_angle_gamma 90
_cell_formula_units_Z 8
_cell_length_a 7.4865
_cell_length_b 7.4379
_cell_length_c 7.4963
_cell_volume 417.423
_database_code_amcsd 0000223
_exptl_crystal_density_diffrn 3.843
_cod_original_formula_sum 'Ga (O3 H3)'
_cod_database_code 9010013

loop_
_space_group_symop_operation_xyz
x,y,z
1/2+x,-y,1/2+z
-x,y,z
1/2-x,-y,1/2+z

loop_
_atom_site_label
_atom_site_fract_x
_atom_site_fract_y
_atom_site_fract_z
_atom_site_type_symbol
_atom_site_attached_hydrogens
Ga1 0.25000 0.25000 0.25000 Ga 0
Ga2 0.25000 0.25000 0.75000 Ga 0
O-H1 0.25000 0.25000 0.00000 O 1
O-H2 0.25000 0.25000 0.50000 O 1
O-H3 0.00000 0.25000 0.30000 O 1
O-H4 0.25000 0.00000 0.30000 O 1
O-H5 0.25000 0.50000 0.30000 O 1
O-H6 0.50000 0.25000 0.30000 O 1
O-H7 0.00000 0.75000 0.30000 O 1
O-H8 0.50000 0.75000 0.30000 O 1

loop_
_cod_changelog_entry_id
_cod_changelog_entry_author
_cod_changelog_entry_date
_cod_changelog_entry_text
1
;cod-tools version 3.8.0
Id: cif_guess_AMCSD_atom_types 9574 2023-05-10 09:00:05Z saulius
;
2023-05-10T18:52:20+03:00
;Derived atom types and hydrogen counts
from atom names that follow the AMCSD naming convention
(Wat == water, O-H == hydroxyl).
;

loop_
_cod_related_entry_id
_cod_related_entry_database
_cod_related_entry_code
1 AMCSD 0000223
